data_1567610
loop_
_publ_author_name
'Decato, Daniel A.'
'Sun, Jiyu'
'Boller, Madeleine R.'
'Berryman, Orion B.'

_publ_section_title
;
 Pushing the limits of the hydrogen bond enhanced halogen bond---the case
 of the C--H hydrogen bond
;
_journal_issue 37
_journal_name_full 'Chemical Science'
_journal_page_first 11156
_journal_page_last 11162
_journal_paper_doi 10.1039/D2SC03792K
_journal_volume 13
_journal_year 2022
_chemical_formula_moiety 'C22 H14 I2 N, I'
_chemical_formula_sum 'C22 H14 I3 N'
_chemical_formula_weight 673.04
_space_group_crystal_system triclinic
_space_group_IT_number 2
_space_group_name_Hall '-P 1'
_space_group_name_H-M_alt 'P -1'
_atom_sites_solution_hydrogens geom
_atom_sites_solution_primary dual
_audit_creation_date 2020-06-12
_audit_creation_method
;
Olex2 1.2
(compiled 2018.05.29 svn.r3508 for OlexSys, GUI svn.r5506)
;
_audit_update_record
;
2021-04-02 deposited with the CCDC.	2022-08-31 downloaded from the CCDC.
;
_cell_angle_alpha 64.3550(10)
_cell_angle_beta 77.9010(10)
_cell_angle_gamma 77.3900(10)
_cell_formula_units_Z 2
_cell_length_a 8.0838(2)
_cell_length_b 11.8898(4)
_cell_length_c 12.2871(4)
_cell_measurement_reflns_used 9847
_cell_measurement_temperature 100
_cell_measurement_theta_max 28.345
_cell_measurement_theta_min 2.604
_cell_volume 1030.02(6)
_computing_cell_refinement 'SAINT V8.38A (BRUKER, 2016)'
_computing_data_collection 'APEX3 (Bruker-AXS, 2016)'
_computing_data_reduction 'SAINT V8.38A (BRUKER, 2016)'
_computing_molecular_graphics 'Olex2 (Dolomanov et al., 2009)'
_computing_publication_material 'Olex2 (Dolomanov et al., 2009)'
_computing_structure_refinement 'ShelXL (Sheldrick, 2015)'
_computing_structure_solution 'ShelXT (Sheldrick, 2015)'
_diffrn_ambient_temperature 100
_diffrn_detector 'Bruker Photon-100 area detector'
_diffrn_detector_area_resol_mean 10.5
_diffrn_detector_type 'CMOS area detector'
_diffrn_measured_fraction_theta_full 0.999
_diffrn_measured_fraction_theta_max 0.998
_diffrn_measurement_device 'Fixed Chi Three-Circle Diffractometer'
_diffrn_measurement_device_type 'Bruker D8 VENTURE Duo'
_diffrn_measurement_method '\w and \f scans'
_diffrn_radiation_monochromator 'TRIUMPH graphite'
_diffrn_radiation_probe x-ray
_diffrn_radiation_type MoK\a
_diffrn_radiation_wavelength 0.71073
_diffrn_reflns_av_R_equivalents 0.0294
_diffrn_reflns_av_unetI/netI 0.0149
_diffrn_reflns_Laue_measured_fraction_full 0.999
_diffrn_reflns_Laue_measured_fraction_max 0.998
_diffrn_reflns_limit_h_max 10
_diffrn_reflns_limit_h_min -10
_diffrn_reflns_limit_k_max 15
_diffrn_reflns_limit_k_min -15
_diffrn_reflns_limit_l_max 16
_diffrn_reflns_limit_l_min -16
_diffrn_reflns_number 43567
_diffrn_reflns_point_group_measured_fraction_full 0.999
_diffrn_reflns_point_group_measured_fraction_max 0.998
_diffrn_reflns_theta_full 25.242
_diffrn_reflns_theta_max 28.358
_diffrn_reflns_theta_min 2.604
_diffrn_source 'sealed tube'
_diffrn_source_type fine-focus
_diffrn_standards_number 0
_exptl_absorpt_coefficient_mu 4.557
_exptl_absorpt_correction_T_max 0.7457
_exptl_absorpt_correction_T_min 0.6528
_exptl_absorpt_correction_type multi-scan
_exptl_absorpt_process_details
'SADABS-2016/2 (Bruker,2016/2) was used for absorption correction. wR2(int) was 0.0539 before and 0.0402 after correction. The Ratio of minimum to maximum transmission is 0.8754. The \l/2 correction factor is Not present.'
_exptl_crystal_colour yellow
_exptl_crystal_colour_primary yellow
_exptl_crystal_density_diffrn 2.170
_exptl_crystal_description Prisim
_exptl_crystal_F_000 624
_exptl_crystal_size_max 0.19
_exptl_crystal_size_mid 0.1
_exptl_crystal_size_min 0.08
_refine_diff_density_max 0.764
_refine_diff_density_min -0.374
_refine_diff_density_rms 0.091
_refine_ls_extinction_method none
_refine_ls_goodness_of_fit_ref 1.097
_refine_ls_hydrogen_treatment constr
_refine_ls_matrix_type full
_refine_ls_number_parameters 236
_refine_ls_number_reflns 5147
_refine_ls_number_restraints 0
_refine_ls_restrained_S_all 1.097
_refine_ls_R_factor_all 0.0218
_refine_ls_R_factor_gt 0.0171
_refine_ls_shift/su_max 0.002
_refine_ls_shift/su_mean 0.000
_refine_ls_structure_factor_coef Fsqd
_refine_ls_weighting_details 'w=1/[\s^2^(Fo^2^)+(0.0155P)^2^+0.7643P] where P=(Fo^2^+2Fc^2^)/3'
_refine_ls_weighting_scheme calc
_refine_ls_wR_factor_gt 0.0352
_refine_ls_wR_factor_ref 0.0362
_reflns_Friedel_coverage 0.000
_reflns_number_gt 4674
_reflns_number_total 5147
_reflns_threshold_expression 'I > 2\s(I)'
_cod_data_source_file d2sc03792k2.cif
_cod_data_source_block umt_ob154
_cod_depositor_comments
;
The following automatic conversions were performed:

data item '_diffrn_radiation_probe' value 'X-ray' was changed to
'x-ray' in accordance with the
/home/data/users/saulius/crontab/automatic-downloads/rss-feeds/RSC/lib/dictionaries/cif_core.dic
dictionary named 'cif_core.dic' version 2.4.2 last updated on
2011-04-26.

Automatic conversion script
Id: cif_fix_values 7556 2019-12-06 15:28:31Z antanas 

 Adding full bibliography for 1567609--1567616.cif.
;
_cod_database_code 1567610
_shelx_shelxl_version_number 2018/3
_shelx_space_group_comment
;
The symmetry employed for this shelxl refinement is uniquely defined
by the following loop, which should always be used as a source of
symmetry information in preference to the above space-group names.
They are only intended as comments.
;
_shelx_estimated_absorpt_t_max 0.712
_shelx_estimated_absorpt_t_min 0.478
_olex2_refinement_description
;
1. Fixed Uiso
 At 1.2 times of:
  All C(H) groups
 At 1.5 times of:
  All C(H,H,H) groups
2.a Aromatic/amide H refined with riding coordinates:
 C2(H2), C3(H3), C4(H4), C10(H10), C11(H11), C12(H12), C13(H13), C17(H17),
 C18(H18), C19(H19), C20(H20)
2.b Idealised Me refined as rotating group:
 C22(H22A,H22B,H22C)
;
_olex2_submission_special_instructions 'No special instructions were received'

loop_
_space_group_symop_operation_xyz
'x, y, z'
'-x, -y, -z'

loop_
_atom_site_label
_atom_site_type_symbol
_atom_site_fract_x
_atom_site_fract_y
_atom_site_fract_z
_atom_site_U_iso_or_equiv
_atom_site_adp_type
_atom_site_occupancy
_atom_site_site_symmetry_order
_atom_site_calc_flag
_atom_site_refinement_flags_posn
_atom_site_refinement_flags_adp
_atom_site_refinement_flags_occupancy
_atom_site_disorder_assembly
_atom_site_disorder_group
I1 I 0.20643(2) 0.28699(2) 0.75498(2) 0.01799(4) Uani 1 1 d . . . . .
I2 I 0.37436(2) 0.81880(2) 0.47152(2) 0.01807(4) Uani 1 1 d . . . . .
I3 I 0.31243(2) 0.56032(2) 0.76073(2) 0.01863(4) Uani 1 1 d . . . . .
N1 N 0.2374(2) 0.54995(16) 0.30377(14) 0.0139(3) Uani 1 1 d . . . . .
C1 C 0.1883(2) 0.44552(19) 0.30775(18) 0.0146(4) Uani 1 1 d . . . . .
C2 C 0.1638(3) 0.4413(2) 0.20086(18) 0.0177(4) Uani 1 1 d . . . . .
H2 H 0.124126 0.370292 0.203926 0.021 Uiso 1 1 calc R . . . .
C3 C 0.1973(3) 0.5407(2) 0.09009(19) 0.0192(4) Uani 1 1 d . . . . .
H3 H 0.185729 0.537025 0.016386 0.023 Uiso 1 1 calc R . . . .
C4 C 0.2478(3) 0.6450(2) 0.08822(18) 0.0178(4) Uani 1 1 d . . . . .
H4 H 0.271822 0.713522 0.012603 0.021 Uiso 1 1 calc R . . . .
C5 C 0.2640(2) 0.65099(19) 0.19558(18) 0.0156(4) Uani 1 1 d . . . . .
C6 C 0.1647(3) 0.3418(2) 0.42180(18) 0.0168(4) Uani 1 1 d . . . . .
C7 C 0.1495(2) 0.25058(19) 0.51544(18) 0.0161(4) Uani 1 1 d . . . . .
C8 C 0.1294(2) 0.13914(19) 0.62433(18) 0.0166(4) Uani 1 1 d . . . . .
C9 C 0.1450(3) 0.1318(2) 0.73909(18) 0.0177(4) Uani 1 1 d . . . . .
C10 C 0.1182(3) 0.0223(2) 0.84209(19) 0.0227(5) Uani 1 1 d . . . . .
H10 H 0.128254 0.016992 0.919888 0.027 Uiso 1 1 calc R . . . .
C11 C 0.0767(3) -0.0794(2) 0.8315(2) 0.0266(5) Uani 1 1 d . . . . .
H11 H 0.055510 -0.153219 0.902625 0.032 Uiso 1 1 calc R . . . .
C12 C 0.0657(3) -0.0749(2) 0.7184(2) 0.0255(5) Uani 1 1 d . . . . .
H12 H 0.040510 -0.145870 0.711729 0.031 Uiso 1 1 calc R . . . .
C13 C 0.0919(3) 0.0340(2) 0.6155(2) 0.0213(4) Uani 1 1 d . . . . .
H13 H 0.084387 0.037645 0.537908 0.026 Uiso 1 1 calc R . . . .
C14 C 0.3034(2) 0.7607(2) 0.19773(18) 0.0165(4) Uani 1 1 d . . . . .
C15 C 0.3302(2) 0.8557(2) 0.19824(17) 0.0163(4) Uani 1 1 d . . . . .
C16 C 0.3664(2) 0.96880(19) 0.19680(18) 0.0159(4) Uani 1 1 d . . . . .
C17 C 0.3706(3) 1.0777(2) 0.08763(19) 0.0182(4) Uani 1 1 d . . . . .
H17 H 0.348448 1.075532 0.015683 0.022 Uiso 1 1 calc R . . . .
C18 C 0.4065(3) 1.1881(2) 0.0836(2) 0.0215(4) Uani 1 1 d . . . . .
H18 H 0.405922 1.261858 0.009858 0.026 Uiso 1 1 calc R . . . .
C19 C 0.4434(3) 1.1905(2) 0.1880(2) 0.0225(4) Uani 1 1 d . . . . .
H19 H 0.473016 1.265089 0.184520 0.027 Uiso 1 1 calc R . . . .
C20 C 0.4372(3) 1.0842(2) 0.2976(2) 0.0214(4) Uani 1 1 d . . . . .
H20 H 0.460623 1.087140 0.368927 0.026 Uiso 1 1 calc R . . . .
C21 C 0.3970(3) 0.9742(2) 0.30300(18) 0.0171(4) Uani 1 1 d . . . . .
C22 C 0.2682(3) 0.5532(2) 0.41734(18) 0.0191(4) Uani 1 1 d . . . . .
H22A H 0.379950 0.579548 0.404553 0.029 Uiso 1 1 calc GR . . . .
H22B H 0.266382 0.469018 0.483537 0.029 Uiso 1 1 calc GR . . . .
H22C H 0.178593 0.613192 0.438831 0.029 Uiso 1 1 calc GR . . . .

loop_
_atom_site_aniso_label
_atom_site_aniso_U_11
_atom_site_aniso_U_22
_atom_site_aniso_U_33
_atom_site_aniso_U_23
_atom_site_aniso_U_13
_atom_site_aniso_U_12
I1 0.01500(6) 0.02456(7) 0.01464(6) -0.00954(5) -0.00281(5) 0.00093(5)
I2 0.01728(7) 0.02341(7) 0.01438(6) -0.00936(5) -0.00392(5) 0.00074(5)
I3 0.01731(7) 0.02378(7) 0.01561(6) -0.00920(5) -0.00213(5) -0.00198(5)
N1 0.0124(8) 0.0177(8) 0.0117(8) -0.0063(7) -0.0017(6) -0.0015(6)
C1 0.0105(9) 0.0166(9) 0.0155(9) -0.0063(8) -0.0019(7) 0.0004(7)
C2 0.0150(9) 0.0210(10) 0.0186(10) -0.0097(8) -0.0027(8) -0.0014(8)
C3 0.0158(10) 0.0284(11) 0.0159(9) -0.0117(9) -0.0028(8) -0.0020(8)
C4 0.0144(9) 0.0213(10) 0.0135(9) -0.0035(8) -0.0024(7) -0.0017(8)
C5 0.0101(9) 0.0183(10) 0.0159(9) -0.0051(8) -0.0017(7) -0.0011(7)
C6 0.0144(9) 0.0204(10) 0.0176(10) -0.0096(9) -0.0036(7) -0.0009(8)
C7 0.0138(9) 0.0189(10) 0.0178(10) -0.0094(8) -0.0031(7) -0.0013(8)
C8 0.0122(9) 0.0172(10) 0.0171(9) -0.0053(8) -0.0017(7) 0.0003(7)
C9 0.0123(9) 0.0212(10) 0.0179(10) -0.0074(8) -0.0024(7) 0.0000(8)
C10 0.0152(10) 0.0291(12) 0.0153(10) -0.0024(9) -0.0026(8) 0.0001(9)
C11 0.0173(10) 0.0228(11) 0.0266(12) 0.0026(9) -0.0042(9) -0.0030(9)
C12 0.0185(11) 0.0191(11) 0.0350(13) -0.0062(10) -0.0059(9) -0.0033(9)
C13 0.0180(10) 0.0213(11) 0.0230(11) -0.0077(9) -0.0039(8) -0.0016(8)
C14 0.0135(9) 0.0204(10) 0.0120(9) -0.0035(8) -0.0025(7) -0.0014(8)
C15 0.0139(9) 0.0220(10) 0.0112(9) -0.0051(8) -0.0035(7) -0.0006(8)
C16 0.0107(9) 0.0176(10) 0.0179(9) -0.0077(8) -0.0009(7) 0.0006(7)
C17 0.0147(9) 0.0221(10) 0.0176(10) -0.0082(8) -0.0017(8) -0.0022(8)
C18 0.0166(10) 0.0192(10) 0.0248(11) -0.0071(9) 0.0001(8) -0.0016(8)
C19 0.0169(10) 0.0212(11) 0.0334(12) -0.0157(10) -0.0015(9) -0.0023(8)
C20 0.0172(10) 0.0276(11) 0.0236(11) -0.0160(9) -0.0018(8) -0.0006(9)
C21 0.0137(9) 0.0209(10) 0.0157(9) -0.0076(8) -0.0023(7) 0.0002(8)
C22 0.0228(11) 0.0204(10) 0.0151(9) -0.0071(8) -0.0039(8) -0.0039(8)

loop_
_atom_type_symbol
_atom_type_description
_atom_type_scat_dispersion_real
_atom_type_scat_dispersion_imag
_atom_type_scat_source
C C 0.0033 0.0016 'International Tables Vol C Tables 4.2.6.8 and 6.1.1.4'
H H 0.0000 0.0000 'International Tables Vol C Tables 4.2.6.8 and 6.1.1.4'
I I -0.4742 1.8119 'International Tables Vol C Tables 4.2.6.8 and 6.1.1.4'
N N 0.0061 0.0033 'International Tables Vol C Tables 4.2.6.8 and 6.1.1.4'

loop_
_geom_angle_atom_site_label_1
_geom_angle_atom_site_label_2
_geom_angle_atom_site_label_3
_geom_angle
_geom_angle_site_symmetry_1
_geom_angle_site_symmetry_3
_geom_angle_publ_flag
C1 N1 C5 120.75(17) . . ?
C1 N1 C22 120.00(16) . . ?
C5 N1 C22 119.21(17) . . ?
N1 C1 C2 119.95(18) . . ?
N1 C1 C6 118.95(18) . . ?
C2 C1 C6 121.10(19) . . ?
C3 C2 C1 119.9(2) . . ?
C4 C3 C2 119.07(19) . . ?
C3 C4 C5 120.61(19) . . ?
N1 C5 C4 119.59(19) . . ?
N1 C5 C14 118.32(18) . . ?
C4 C5 C14 122.07(18) . . ?
C7 C6 C1 176.8(2) . . ?
C6 C7 C8 177.5(2) . . ?
C9 C8 C7 122.43(19) . . ?
C13 C8 C7 118.33(19) . . ?
C13 C8 C9 119.24(19) . . ?
C8 C9 I1 120.18(15) . . ?
C10 C9 I1 120.12(16) . . ?
C10 C9 C8 119.7(2) . . ?
C11 C10 C9 120.0(2) . . ?
C10 C11 C12 120.9(2) . . ?
C13 C12 C11 119.3(2) . . ?
C12 C13 C8 120.8(2) . . ?
C15 C14 C5 177.3(2) . . ?
C14 C15 C16 178.4(2) . . ?
C17 C16 C15 119.68(18) . . ?
C17 C16 C21 118.86(19) . . ?
C21 C16 C15 121.45(18) . . ?
C18 C17 C16 120.8(2) . . ?
C17 C18 C19 119.6(2) . . ?
C18 C19 C20 120.5(2) . . ?
C21 C20 C19 120.1(2) . . ?
C16 C21 I2 120.65(15) . . ?
C20 C21 I2 119.33(15) . . ?
C20 C21 C16 119.99(19) . . ?

loop_
_geom_bond_atom_site_label_1
_geom_bond_atom_site_label_2
_geom_bond_distance
_geom_bond_site_symmetry_2
_geom_bond_publ_flag
I1 C9 2.108(2) . ?
I2 C21 2.100(2) . ?
N1 C1 1.362(3) . ?
N1 C5 1.366(3) . ?
N1 C22 1.486(3) . ?
C1 C2 1.392(3) . ?
C1 C6 1.420(3) . ?
C2 C3 1.384(3) . ?
C3 C4 1.378(3) . ?
C4 C5 1.385(3) . ?
C5 C14 1.421(3) . ?
C6 C7 1.198(3) . ?
C7 C8 1.428(3) . ?
C8 C9 1.405(3) . ?
C8 C13 1.401(3) . ?
C9 C10 1.388(3) . ?
C10 C11 1.387(3) . ?
C11 C12 1.388(3) . ?
C12 C13 1.382(3) . ?
C14 C15 1.198(3) . ?
C15 C16 1.430(3) . ?
C16 C17 1.405(3) . ?
C16 C21 1.408(3) . ?
C17 C18 1.383(3) . ?
C18 C19 1.389(3) . ?
C19 C20 1.393(3) . ?
C20 C21 1.387(3) . ?
